data_7002340
loop_
_publ_author_name
'S\'anchez-Barba, Luis F.'
'Alonso-Moreno, Carlos'
'Garc\'es, Andr\'es'
'Fajardo, Mariano'
'Fern\'andez-Baeza, Juan'
'Otero, Antonio'
'Lara-S\'anchez, Agust\'in'
'Rodr\'iguez, Ana M.'
'L\'opez-Solera, Isabel'

_publ_section_title
;
 Synthesis, structures and ring-opening polymerization studies of new
 zinc chloride and amide complexes supported by amidinate
 heteroscorpionate ligands
;
_journal_coden_ASTM DTARAF
_journal_issue 38
_journal_name_full 'Dalton Transactions'
_journal_page_first 8054
_journal_page_last 8062
_journal_paper_doi 10.1039/b910048b
_journal_year 2009
_chemical_formula_sum 'C25 H37 N7 Zn'
_chemical_formula_weight 500.99
_space_group_IT_number 14
_symmetry_cell_setting monoclinic
_symmetry_space_group_name_Hall '-P 2ybc'
_symmetry_space_group_name_H-M 'P 1 21/c 1'
_atom_sites_solution_hydrogens geom
_atom_sites_solution_primary direct
_atom_sites_solution_secondary difmap
_audit_creation_method SHELXL-97
_cell_angle_alpha 90.00
_cell_angle_beta 97.208(3)
_cell_angle_gamma 90.00
_cell_formula_units_Z 4
_cell_length_a 8.3079(12)
_cell_length_b 19.091(3)
_cell_length_c 16.587(2)
_cell_measurement_reflns_used 2162
_cell_measurement_temperature 180(2)
_cell_measurement_theta_max 21.076
_cell_measurement_theta_min 2.466
_cell_volume 2610.0(6)
_computing_cell_refinement 'Bruker SAINT'
_computing_data_collection 'Bruker APEX'
_computing_data_reduction 'Bruker SAINT, SADABS, XPREP'
_computing_molecular_graphics 'Bruker SHELXTL'
_computing_publication_material 'Bruker SHELXTL'
_computing_structure_refinement 'SHELXL-97 (Sheldrick, 1997)'
_computing_structure_solution 'SHELXS-97 (Sheldrick, 1990)'
_diffrn_ambient_temperature 180(2)
_diffrn_measured_fraction_theta_full 0.988
_diffrn_measured_fraction_theta_max 0.988
_diffrn_measurement_device_type 'CCD area detector'
_diffrn_measurement_method 'omega and phi scans'
_diffrn_radiation_monochromator graphite
_diffrn_radiation_source 'fine-focus sealed tube'
_diffrn_radiation_type MoK\a
_diffrn_radiation_wavelength 0.71073
_diffrn_reflns_av_R_equivalents 0.0773
_diffrn_reflns_av_sigmaI/netI 0.0886
_diffrn_reflns_limit_h_max 11
_diffrn_reflns_limit_h_min -11
_diffrn_reflns_limit_k_max 25
_diffrn_reflns_limit_k_min -25
_diffrn_reflns_limit_l_max 22
_diffrn_reflns_limit_l_min -19
_diffrn_reflns_number 21191
_diffrn_reflns_theta_full 28.32
_diffrn_reflns_theta_max 28.32
_diffrn_reflns_theta_min 2.13
_exptl_absorpt_coefficient_mu 0.967
_exptl_absorpt_correction_T_max 0.8928
_exptl_absorpt_correction_T_min 0.7346
_exptl_absorpt_correction_type multi-scan
_exptl_absorpt_process_details SADABS
_exptl_crystal_colour colorless
_exptl_crystal_density_diffrn 1.275
_exptl_crystal_density_method 'not measured'
_exptl_crystal_description prism
_exptl_crystal_F_000 1064
_exptl_crystal_size_max 0.34
_exptl_crystal_size_mid 0.23
_exptl_crystal_size_min 0.12
_refine_diff_density_max 0.827
_refine_diff_density_min -0.776
_refine_diff_density_rms 0.100
_refine_ls_extinction_method none
_refine_ls_goodness_of_fit_ref 0.976
_refine_ls_hydrogen_treatment mixed
_refine_ls_matrix_type full
_refine_ls_number_parameters 311
_refine_ls_number_reflns 6417
_refine_ls_number_restraints 0
_refine_ls_restrained_S_all 0.976
_refine_ls_R_factor_all 0.1053
_refine_ls_R_factor_gt 0.0550
_refine_ls_shift/su_max 0.000
_refine_ls_shift/su_mean 0.000
_refine_ls_structure_factor_coef Fsqd
_refine_ls_weighting_details 'calc w=1/[\s^2^(Fo^2^)+(0.0762P)^2^+0.0000P] where P=(Fo^2^+2Fc^2^)/3'
_refine_ls_weighting_scheme calc
_refine_ls_wR_factor_gt 0.1282
_refine_ls_wR_factor_ref 0.1509
_reflns_number_gt 3865
_reflns_number_total 6417
_reflns_threshold_expression >2sigma(I)
_cod_data_source_file B910048B.txt
_cod_data_source_block 3
_cod_original_cell_volume 2610.2(6)
_cod_original_sg_symbol_H-M P21/c
_cod_database_code 7002340

loop_
_symmetry_equiv_pos_as_xyz
'x, y, z'
'-x, y+1/2, -z+1/2'
'-x, -y, -z'
'x, -y-1/2, z-1/2'

loop_
_atom_site_label
_atom_site_type_symbol
_atom_site_fract_x
_atom_site_fract_y
_atom_site_fract_z
_atom_site_U_iso_or_equiv
_atom_site_adp_type
_atom_site_occupancy
_atom_site_symmetry_multiplicity
_atom_site_calc_flag
_atom_site_refinement_flags
_atom_site_disorder_assembly
_atom_site_disorder_group
Zn1 Zn 0.35224(4) 0.074598(18) 0.33942(2) 0.02821(14) Uani 1 1 d . . .
N1 N 0.5996(3) 0.08845(12) 0.33389(17) 0.0282(6) Uani 1 1 d . . .
N2 N 0.6548(3) 0.15044(12) 0.36908(16) 0.0277(6) Uani 1 1 d . . .
N3 N 0.3273(3) 0.17901(13) 0.29702(17) 0.0308(6) Uani 1 1 d . . .
N4 N 0.4199(3) 0.22309(12) 0.34838(16) 0.0281(6) Uani 1 1 d . . .
N5 N 0.5072(3) 0.17326(14) 0.55364(17) 0.0328(6) Uani 1 1 d . B .
N6 N 0.3668(3) 0.10502(13) 0.45225(16) 0.0270(6) Uani 1 1 d . . .
N7 N 0.2315(4) 0.00520(15) 0.27842(19) 0.0362(7) Uani 1 1 d . . .
C1 C 0.8134(4) 0.16065(17) 0.3606(2) 0.0335(8) Uani 1 1 d . . .
C2 C 0.8608(4) 0.10384(18) 0.3197(2) 0.0358(8) Uani 1 1 d . . .
H2 H 0.9658 0.0955 0.3048 0.043 Uiso 1 1 calc R . .
C3 C 0.7260(4) 0.06048(16) 0.3040(2) 0.0316(8) Uani 1 1 d . . .
C4 C 0.9041(4) 0.22515(18) 0.3910(2) 0.0461(10) Uani 1 1 d . . .
H4A H 0.8556 0.2662 0.3619 0.069 Uiso 1 1 calc R . .
H4B H 1.0179 0.2209 0.3817 0.069 Uiso 1 1 calc R . .
H4C H 0.8982 0.2305 0.4493 0.069 Uiso 1 1 calc R . .
C5 C 0.7085(4) -0.00893(17) 0.2615(2) 0.0411(9) Uani 1 1 d . . .
H5A H 0.6682 -0.0437 0.2975 0.062 Uiso 1 1 calc R . .
H5B H 0.8142 -0.0239 0.2473 0.062 Uiso 1 1 calc R . .
H5C H 0.6315 -0.0045 0.2119 0.062 Uiso 1 1 calc R . .
C6 C 0.3757(4) 0.29096(16) 0.3344(2) 0.0332(8) Uani 1 1 d . . .
C7 C 0.2532(4) 0.28976(17) 0.2711(2) 0.0396(9) Uani 1 1 d . . .
H7 H 0.1965 0.3292 0.2469 0.048 Uiso 1 1 calc R . .
C8 C 0.2270(4) 0.22043(17) 0.2487(2) 0.0327(8) Uani 1 1 d . . .
C9 C 0.4578(5) 0.35023(18) 0.3824(3) 0.0543(11) Uani 1 1 d . . .
H9A H 0.4662 0.3393 0.4405 0.081 Uiso 1 1 calc R . .
H9B H 0.3942 0.3932 0.3713 0.081 Uiso 1 1 calc R . .
H9C H 0.5666 0.3570 0.3668 0.081 Uiso 1 1 calc R . .
C10 C 0.1124(4) 0.18935(19) 0.1825(2) 0.0424(9) Uani 1 1 d . . .
H10A H 0.1423 0.1404 0.1743 0.064 Uiso 1 1 calc R . .
H10B H 0.1172 0.2157 0.1322 0.064 Uiso 1 1 calc R . .
H10C H 0.0019 0.1913 0.1973 0.064 Uiso 1 1 calc R . .
C11 C 0.5446(4) 0.19467(15) 0.40899(19) 0.0271(7) Uani 1 1 d . . .
H11 H 0.6094 0.2351 0.4339 0.032 Uiso 1 1 calc R . .
C12 C 0.4725(3) 0.15655(15) 0.4779(2) 0.0263(7) Uani 1 1 d . . .
C13 C 0.6329(4) 0.22246(17) 0.5860(2) 0.0382(8) Uani 1 1 d . . .
H13 H 0.6668 0.2500 0.5397 0.046 Uiso 1 1 calc R A 1
C14 C 0.7767(11) 0.1792(5) 0.6230(6) 0.053(2) Uiso 0.50 1 d P B 1
H14A H 0.7416 0.1466 0.6630 0.079 Uiso 0.50 1 calc PR B 1
H14B H 0.8608 0.2103 0.6498 0.079 Uiso 0.50 1 calc PR B 1
H14C H 0.8207 0.1527 0.5801 0.079 Uiso 0.50 1 calc PR B 1
C15 C 0.5753(10) 0.2714(4) 0.6436(5) 0.037(2) Uiso 0.50 1 d P B 1
H15A H 0.4802 0.2966 0.6172 0.055 Uiso 0.50 1 calc PR B 1
H15B H 0.6615 0.3050 0.6618 0.055 Uiso 0.50 1 calc PR B 1
H15C H 0.5456 0.2455 0.6906 0.055 Uiso 0.50 1 calc PR B 1
C15A C 0.5419(12) 0.2849(5) 0.6233(7) 0.055(3) Uiso 0.50 1 d P B 2
H15D H 0.4622 0.3052 0.5812 0.082 Uiso 0.50 1 calc PR B 2
H15E H 0.6208 0.3209 0.6438 0.082 Uiso 0.50 1 calc PR B 2
H15F H 0.4864 0.2675 0.6680 0.082 Uiso 0.50 1 calc PR B 2
C14A C 0.7436(11) 0.1842(5) 0.6541(6) 0.053(2) Uiso 0.50 1 d P B 2
H14D H 0.6778 0.1666 0.6949 0.080 Uiso 0.50 1 calc PR B 2
H14E H 0.8254 0.2169 0.6799 0.080 Uiso 0.50 1 calc PR B 2
H14F H 0.7978 0.1448 0.6308 0.080 Uiso 0.50 1 calc PR B 2
C16 C 0.2945(4) 0.06758(15) 0.5162(2) 0.0286(7) Uani 1 1 d . . .
H16 H 0.3808 0.0597 0.5630 0.034 Uiso 1 1 calc R . .
C17 C 0.1588(4) 0.11048(18) 0.5458(2) 0.0388(9) Uani 1 1 d . . .
H17A H 0.2013 0.1562 0.5652 0.058 Uiso 1 1 calc R . .
H17B H 0.1163 0.0856 0.5903 0.058 Uiso 1 1 calc R . .
H17C H 0.0715 0.1173 0.5010 0.058 Uiso 1 1 calc R . .
C18 C 0.2323(4) -0.00290(16) 0.4846(2) 0.0362(8) Uani 1 1 d . . .
H18A H 0.1429 0.0039 0.4408 0.054 Uiso 1 1 calc R . .
H18B H 0.1934 -0.0295 0.5288 0.054 Uiso 1 1 calc R . .
H18C H 0.3202 -0.0288 0.4637 0.054 Uiso 1 1 calc R . .
C19 C 0.2222(4) -0.01223(16) 0.1982(2) 0.0311(7) Uani 1 1 d . . .
C20 C 0.1236(4) -0.06701(16) 0.1633(2) 0.0368(8) Uani 1 1 d . . .
H20 H 0.0629 -0.0942 0.1968 0.044 Uiso 1 1 calc R . .
C21 C 0.1133(5) -0.08198(18) 0.0813(2) 0.0435(10) Uani 1 1 d . . .
H21 H 0.0435 -0.1188 0.0600 0.052 Uiso 1 1 calc R . .
C22 C 0.1996(5) -0.0460(2) 0.0290(2) 0.0439(9) Uani 1 1 d . . .
C23 C 0.2977(4) 0.00863(18) 0.0634(2) 0.0426(9) Uani 1 1 d . . .
H23 H 0.3582 0.0355 0.0295 0.051 Uiso 1 1 calc R . .
C24 C 0.3093(4) 0.02474(17) 0.1451(2) 0.0340(8) Uani 1 1 d . . .
H24 H 0.3783 0.0620 0.1658 0.041 Uiso 1 1 calc R . .
C25 C 0.1872(6) -0.0637(2) -0.0596(3) 0.0674(14) Uani 1 1 d . . .
H25A H 0.1650 -0.1139 -0.0671 0.101 Uiso 1 1 calc R . .
H25B H 0.2896 -0.0522 -0.0801 0.101 Uiso 1 1 calc R . .
H25C H 0.0989 -0.0367 -0.0896 0.101 Uiso 1 1 calc R . .
H7A H 0.188(4) -0.0227(18) 0.303(2) 0.040(11) Uiso 1 1 d . . .

loop_
_atom_site_aniso_label
_atom_site_aniso_U_11
_atom_site_aniso_U_22
_atom_site_aniso_U_33
_atom_site_aniso_U_23
_atom_site_aniso_U_13
_atom_site_aniso_U_12
Zn1 0.0273(2) 0.0272(2) 0.0303(2) -0.00111(17) 0.00439(15) -0.00243(15)
N1 0.0288(14) 0.0261(14) 0.0303(17) -0.0023(11) 0.0061(12) 0.0008(10)
N2 0.0241(14) 0.0275(14) 0.0328(17) 0.0000(12) 0.0092(11) -0.0004(10)
N3 0.0279(15) 0.0279(14) 0.0372(18) 0.0016(13) 0.0059(12) -0.0002(11)
N4 0.0298(14) 0.0235(13) 0.0321(17) 0.0024(12) 0.0076(12) 0.0004(11)
N5 0.0288(15) 0.0384(16) 0.0325(18) -0.0057(13) 0.0089(12) -0.0098(11)
N6 0.0269(14) 0.0260(13) 0.0286(16) 0.0009(12) 0.0060(11) -0.0061(11)
N7 0.0419(18) 0.0345(16) 0.0329(19) -0.0003(14) 0.0069(13) -0.0106(13)
C1 0.0285(17) 0.0357(18) 0.037(2) 0.0070(16) 0.0075(14) -0.0038(14)
C2 0.0253(17) 0.044(2) 0.040(2) 0.0069(17) 0.0127(15) 0.0042(14)
C3 0.0366(19) 0.0345(18) 0.0246(19) 0.0059(14) 0.0073(14) 0.0098(14)
C4 0.0309(19) 0.047(2) 0.063(3) -0.0011(19) 0.0144(18) -0.0137(16)
C5 0.044(2) 0.0384(19) 0.042(2) -0.0018(17) 0.0104(17) 0.0108(15)
C6 0.0350(19) 0.0254(16) 0.041(2) 0.0028(15) 0.0104(16) -0.0003(13)
C7 0.039(2) 0.0306(18) 0.050(2) 0.0061(17) 0.0082(17) 0.0103(15)
C8 0.0314(18) 0.0345(18) 0.033(2) 0.0045(15) 0.0093(15) 0.0046(14)
C9 0.064(3) 0.0282(19) 0.067(3) -0.0020(19) -0.004(2) 0.0027(17)
C10 0.033(2) 0.045(2) 0.047(3) 0.0074(18) -0.0035(16) 0.0049(15)
C11 0.0266(16) 0.0265(16) 0.0284(19) -0.0034(13) 0.0049(13) -0.0012(12)
C12 0.0214(16) 0.0285(16) 0.0300(19) -0.0006(14) 0.0071(13) 0.0009(12)
C13 0.038(2) 0.0373(19) 0.040(2) -0.0083(16) 0.0092(16) -0.0124(15)
C16 0.0256(16) 0.0324(17) 0.0279(19) 0.0012(14) 0.0043(13) -0.0052(12)
C17 0.0296(19) 0.045(2) 0.044(2) -0.0034(18) 0.0134(16) -0.0043(15)
C18 0.0336(19) 0.0342(18) 0.041(2) 0.0098(16) 0.0054(15) -0.0067(14)
C19 0.0315(18) 0.0284(17) 0.032(2) -0.0015(15) -0.0002(14) 0.0026(13)
C20 0.037(2) 0.0318(19) 0.040(2) -0.0023(16) -0.0025(16) 0.0004(14)
C21 0.046(2) 0.035(2) 0.045(3) -0.0106(18) -0.0118(18) 0.0067(16)
C22 0.048(2) 0.047(2) 0.034(2) -0.0038(18) -0.0072(17) 0.0180(18)
C23 0.046(2) 0.042(2) 0.039(2) 0.0088(18) 0.0055(17) 0.0110(16)
C24 0.0340(19) 0.0349(18) 0.033(2) 0.0010(15) 0.0015(15) -0.0002(14)
C25 0.086(4) 0.076(3) 0.036(3) -0.015(2) -0.008(2) 0.027(2)

loop_
_atom_type_symbol
_atom_type_description
_atom_type_scat_dispersion_real
_atom_type_scat_dispersion_imag
_atom_type_scat_source
C C 0.0033 0.0016 'International Tables Vol C Tables 4.2.6.8 and 6.1.1.4'
H H 0.0000 0.0000 'International Tables Vol C Tables 4.2.6.8 and 6.1.1.4'
N N 0.0061 0.0033 'International Tables Vol C Tables 4.2.6.8 and 6.1.1.4'
Zn Zn 0.2839 1.4301 'International Tables Vol C Tables 4.2.6.8 and 6.1.1.4'

loop_
_geom_angle_atom_site_label_1
_geom_angle_atom_site_label_2
_geom_angle_atom_site_label_3
_geom_angle
_geom_angle_site_symmetry_1
_geom_angle_site_symmetry_3
_geom_angle_publ_flag
N7 Zn1 N6 133.78(12) . . ?
N7 Zn1 N1 121.88(12) . . ?
N6 Zn1 N1 93.54(10) . . ?
N7 Zn1 N3 117.52(12) . . ?
N6 Zn1 N3 91.73(11) . . ?
N1 Zn1 N3 85.52(10) . . ?
C3 N1 N2 105.5(2) . . ?
C3 N1 Zn1 142.7(2) . . ?
N2 N1 Zn1 111.66(17) . . ?
C1 N2 N1 110.9(2) . . ?
C1 N2 C11 129.4(3) . . ?
N1 N2 C11 119.7(2) . . ?
C8 N3 N4 105.6(3) . . ?
C8 N3 Zn1 141.5(2) . . ?
N4 N3 Zn1 110.47(19) . . ?
C6 N4 N3 111.3(3) . . ?
C6 N4 C11 128.8(3) . . ?
N3 N4 C11 119.9(2) . . ?
C12 N5 C13 125.4(3) . . ?
C12 N6 C16 115.8(3) . . ?
C12 N6 Zn1 118.6(2) . . ?
C16 N6 Zn1 124.53(19) . . ?
C19 N7 Zn1 131.2(2) . . ?
N2 C1 C2 106.4(3) . . ?
N2 C1 C4 122.5(3) . . ?
C2 C1 C4 131.1(3) . . ?
C1 C2 C3 106.9(3) . . ?
N1 C3 C2 110.3(3) . . ?
N1 C3 C5 119.8(3) . . ?
C2 C3 C5 130.0(3) . . ?
N4 C6 C7 105.9(3) . . ?
N4 C6 C9 122.3(3) . . ?
C7 C6 C9 131.7(3) . . ?
C6 C7 C8 107.4(3) . . ?
N3 C8 C7 109.8(3) . . ?
N3 C8 C10 120.0(3) . . ?
C7 C8 C10 130.2(3) . . ?
N4 C11 N2 109.5(3) . . ?
N4 C11 C12 112.3(2) . . ?
N2 C11 C12 112.8(2) . . ?
N5 C12 N6 122.8(3) . . ?
N5 C12 C11 123.0(3) . . ?
N6 C12 C11 114.2(3) . . ?
N5 C13 C15 112.1(4) . . ?
N5 C13 C14 106.8(4) . . ?
C15 C13 C14 112.9(6) . . ?
N5 C13 C14A 107.3(4) . . ?
C15 C13 C14A 92.2(5) . . ?
C14 C13 C14A 23.4(5) . . ?
N5 C13 C15A 106.0(5) . . ?
C15 C13 C15A 17.8(5) . . ?
C14 C13 C15A 130.1(6) . . ?
C14A C13 C15A 109.9(6) . . ?
N6 C16 C18 109.7(3) . . ?
N6 C16 C17 110.9(3) . . ?
C18 C16 C17 110.8(3) . . ?
N7 C19 C24 121.4(3) . . ?
N7 C19 C20 122.7(3) . . ?
C24 C19 C20 115.9(3) . . ?
C21 C20 C19 121.3(3) . . ?
C22 C21 C20 123.0(3) . . ?
C21 C22 C23 115.9(4) . . ?
C21 C22 C25 121.9(4) . . ?
C23 C22 C25 122.3(4) . . ?
C24 C23 C22 122.2(4) . . ?
C23 C24 C19 121.8(3) . . ?

loop_
_geom_bond_atom_site_label_1
_geom_bond_atom_site_label_2
_geom_bond_distance
_geom_bond_site_symmetry_2
_geom_bond_publ_flag
Zn1 N7 1.879(3) . ?
Zn1 N6 1.949(3) . ?
Zn1 N1 2.085(3) . ?
Zn1 N3 2.115(3) . ?
N1 C3 1.328(4) . ?
N1 N2 1.373(3) . ?
N2 C1 1.357(4) . ?
N2 C11 1.463(4) . ?
N3 C8 1.340(4) . ?
N3 N4 1.364(4) . ?
N4 C6 1.358(4) . ?
N4 C11 1.455(4) . ?
N5 C12 1.294(4) . ?
N5 C13 1.456(4) . ?
N6 C12 1.351(4) . ?
N6 C16 1.468(4) . ?
N7 C19 1.365(4) . ?
C1 C2 1.363(5) . ?
C1 C4 1.498(5) . ?
C2 C3 1.391(5) . ?
C3 C5 1.499(4) . ?
C6 C7 1.368(4) . ?
C6 C9 1.497(5) . ?
C7 C8 1.385(4) . ?
C8 C10 1.484(5) . ?
C11 C12 1.538(4) . ?
C13 C15 1.460(9) . ?
C13 C14 1.518(9) . ?
C13 C14A 1.548(10) . ?
C13 C15A 1.579(10) . ?
C16 C18 1.511(4) . ?
C16 C17 1.525(4) . ?
C19 C24 1.399(4) . ?
C19 C20 1.407(4) . ?
C20 C21 1.382(5) . ?
C21 C22 1.377(5) . ?
C22 C23 1.400(5) . ?
C22 C25 1.499(5) . ?
C23 C24 1.380(5) . ?
